data_7019686
loop_
_publ_author_name
'Roters, Steffi'
'Appelt, Christian'
'Westenberg, Hauke'
'Hepp, Alexander'
'Slootweg, J. Chris'
'Lammertsma, Koop'
'Uhl, Werner'

_publ_section_title
;
 Dimeric aluminum-phosphorus compounds as masked frustrated Lewis pairs
 for small molecule activation.
;
_journal_issue 30
_journal_name_full 'Dalton transactions (Cambridge, England : 2003)'
_journal_page_first 9033
_journal_page_last 9045
_journal_paper_doi 10.1039/c2dt30080j
_journal_volume 41
_journal_year 2012
_chemical_formula_sum 'C25 H35 Al N O P'
_chemical_formula_weight 423.49
_chemical_name_systematic
;
?
;
_space_group_IT_number 14
_symmetry_cell_setting monoclinic
_symmetry_space_group_name_Hall '-P 2yn'
_symmetry_space_group_name_H-M 'P 1 21/n 1'
_atom_sites_solution_hydrogens geom
_atom_sites_solution_primary direct
_atom_sites_solution_secondary difmap
_audit_creation_method SHELXL-97
_cell_angle_alpha 90.00
_cell_angle_beta 110.714(3)
_cell_angle_gamma 90.00
_cell_formula_units_Z 4
_cell_length_a 12.8546(5)
_cell_length_b 12.3967(9)
_cell_length_c 16.4403(7)
_cell_measurement_reflns_used 36289
_cell_measurement_temperature 153(2)
_cell_measurement_theta_max 28.25
_cell_measurement_theta_min 1.74
_cell_volume 2450.5(2)
_computing_cell_refinement 'STOE X-AREA'
_computing_data_collection 'STOE X-AREA'
_computing_data_reduction 'STOE X-RED'
_computing_structure_refinement 'SHELXL-97 (Sheldrick, 1997)'
_computing_structure_solution 'SHELXS-97 (Sheldrick, 1990)'
_diffrn_ambient_temperature 153(2)
_diffrn_measured_fraction_theta_full 0.993
_diffrn_measured_fraction_theta_max 0.993
_diffrn_measurement_device_type 'imaging plate detector system'
_diffrn_measurement_method 'rotation method'
_diffrn_radiation_monochromator graphite
_diffrn_radiation_source 'fine-focus sealed tube'
_diffrn_radiation_type MoK\a
_diffrn_radiation_wavelength 0.71073
_diffrn_reflns_av_R_equivalents 0.0893
_diffrn_reflns_av_sigmaI/netI 0.0520
_diffrn_reflns_limit_h_max 16
_diffrn_reflns_limit_h_min -16
_diffrn_reflns_limit_k_max 16
_diffrn_reflns_limit_k_min -16
_diffrn_reflns_limit_l_max 21
_diffrn_reflns_limit_l_min -21
_diffrn_reflns_number 27512
_diffrn_reflns_theta_full 28.02
_diffrn_reflns_theta_max 28.02
_diffrn_reflns_theta_min 1.74
_exptl_absorpt_coefficient_mu 0.163
_exptl_absorpt_correction_T_max 0.9759
_exptl_absorpt_correction_T_min 0.9466
_exptl_absorpt_correction_type empirical
_exptl_absorpt_process_details SADABS
_exptl_crystal_colour colourless
_exptl_crystal_density_diffrn 1.148
_exptl_crystal_density_method 'not measured'
_exptl_crystal_description block
_exptl_crystal_F_000 912
_exptl_crystal_size_max 0.34
_exptl_crystal_size_mid 0.30
_exptl_crystal_size_min 0.15
_refine_diff_density_max 0.350
_refine_diff_density_min -0.820
_refine_diff_density_rms 0.055
_refine_ls_extinction_method none
_refine_ls_goodness_of_fit_ref 1.006
_refine_ls_hydrogen_treatment constr
_refine_ls_matrix_type full
_refine_ls_number_parameters 268
_refine_ls_number_reflns 5885
_refine_ls_number_restraints 0
_refine_ls_restrained_S_all 1.006
_refine_ls_R_factor_all 0.0729
_refine_ls_R_factor_gt 0.0513
_refine_ls_shift/su_max 0.002
_refine_ls_shift/su_mean 0.000
_refine_ls_structure_factor_coef Fsqd
_refine_ls_weighting_details 'calc w=1/[\s^2^(Fo^2^)+(0.0921P)^2^+0.0000P] where P=(Fo^2^+2Fc^2^)/3'
_refine_ls_weighting_scheme calc
_refine_ls_wR_factor_gt 0.1358
_refine_ls_wR_factor_ref 0.1459
_reflns_number_gt 4263
_reflns_number_total 5885
_reflns_threshold_expression >2sigma(I)
_cod_data_source_file c2dt30080j.txt
_cod_data_source_block Compoundtrans-7
_cod_original_sg_symbol_H-M 'P 21/n'
_cod_database_code 7019686

loop_
_symmetry_equiv_pos_as_xyz
'x, y, z'
'-x+1/2, y+1/2, -z+1/2'
'-x, -y, -z'
'x-1/2, -y-1/2, z-1/2'

loop_
_atom_site_label
_atom_site_type_symbol
_atom_site_fract_x
_atom_site_fract_y
_atom_site_fract_z
_atom_site_U_iso_or_equiv
_atom_site_adp_type
_atom_site_occupancy
_atom_site_symmetry_multiplicity
_atom_site_calc_flag
_atom_site_refinement_flags
P1 P 0.15873(3) 0.22269(4) 0.21266(3) 0.03960(13) Uani 1 1 d .
C11 C 0.17632(14) 0.27690(15) 0.11669(11) 0.0424(4) Uani 1 1 d .
C111 C 0.08391(16) 0.31211(18) 0.04764(13) 0.0522(5) Uani 1 1 d .
H111 H 0.0116 0.3046 0.0503 0.063 Uiso 1 1 calc R
C112 C 0.09694(18) 0.35775(19) -0.02437(14) 0.0592(5) Uani 1 1 d .
H112 H 0.0335 0.3814 -0.0714 0.071 Uiso 1 1 calc R
C113 C 0.20167(18) 0.36939(18) -0.02865(14) 0.0573(5) Uani 1 1 d .
H113 H 0.2105 0.4009 -0.0785 0.069 Uiso 1 1 calc R
C114 C 0.29272(18) 0.3353(2) 0.03927(15) 0.0660(6) Uani 1 1 d .
H114 H 0.3648 0.3435 0.0364 0.079 Uiso 1 1 calc R
C115 C 0.28105(17) 0.2891(2) 0.11197(14) 0.0587(5) Uani 1 1 d .
H115 H 0.3449 0.2657 0.1587 0.070 Uiso 1 1 calc R
C12 C 0.02675(13) 0.16186(15) 0.19050(11) 0.0404(4) Uani 1 1 d .
C121 C 0.01899(14) 0.05949(15) 0.16099(11) 0.0430(4) Uani 1 1 d .
H121 H 0.0838 0.0312 0.1537 0.052 Uiso 1 1 calc R
C122 C -0.07940(14) -0.01586(16) 0.13805(12) 0.0462(4) Uani 1 1 d .
C123 C -0.17962(16) 0.03317(18) 0.15334(14) 0.0555(5) Uani 1 1 d .
H12A H -0.1579 0.0567 0.2140 0.083 Uiso 1 1 calc R
H12B H -0.2388 -0.0209 0.1412 0.083 Uiso 1 1 calc R
H12C H -0.2067 0.0953 0.1147 0.083 Uiso 1 1 calc R
C124 C -0.11052(17) -0.04681(19) 0.04210(14) 0.0586(5) Uani 1 1 d .
H12D H -0.1326 0.0180 0.0059 0.088 Uiso 1 1 calc R
H12E H -0.1726 -0.0980 0.0259 0.088 Uiso 1 1 calc R
H12F H -0.0463 -0.0802 0.0331 0.088 Uiso 1 1 calc R
C125 C -0.0413(2) -0.11721(19) 0.19399(17) 0.0652(6) Uani 1 1 d .
H12G H 0.0234 -0.1482 0.1842 0.098 Uiso 1 1 calc R
H12H H -0.1018 -0.1701 0.1780 0.098 Uiso 1 1 calc R
H12I H -0.0211 -0.0981 0.2555 0.098 Uiso 1 1 calc R
C13 C 0.27787(15) 0.14086(16) 0.27091(13) 0.0499(4) Uani 1 1 d .
H13A H 0.2840 0.0811 0.2329 0.060 Uiso 1 1 calc R
H13B H 0.3461 0.1853 0.2854 0.060 Uiso 1 1 calc R
C131 C 0.27015(18) 0.0944(2) 0.35379(16) 0.0673(6) Uani 1 1 d .
H13C H 0.2700 0.1533 0.3936 0.101 Uiso 1 1 calc R
H13D H 0.3341 0.0473 0.3815 0.101 Uiso 1 1 calc R
H13E H 0.2013 0.0527 0.3400 0.101 Uiso 1 1 calc R
C14 C 0.15989(14) 0.34259(15) 0.28030(11) 0.0417(4) Uani 1 1 d .
O2 O 0.24945(10) 0.38757(12) 0.31878(9) 0.0515(3) Uani 1 1 d .
N1 N 0.05651(11) 0.36817(12) 0.27449(9) 0.0410(3) Uani 1 1 d .
C17 C 0.04011(14) 0.46308(15) 0.31843(12) 0.0421(4) Uani 1 1 d .
C171 C -0.03794(15) 0.53778(16) 0.27124(13) 0.0490(4) Uani 1 1 d .
H171 H -0.0739 0.5286 0.2103 0.059 Uiso 1 1 calc R
C172 C -0.06404(17) 0.62622(17) 0.31253(15) 0.0567(5) Uani 1 1 d .
H172 H -0.1184 0.6767 0.2798 0.068 Uiso 1 1 calc R
C173 C -0.01150(17) 0.64084(18) 0.40039(15) 0.0581(5) Uani 1 1 d .
H173 H -0.0300 0.7006 0.4289 0.070 Uiso 1 1 calc R
C174 C 0.06847(18) 0.56786(19) 0.44688(14) 0.0607(5) Uani 1 1 d .
H174 H 0.1063 0.5787 0.5074 0.073 Uiso 1 1 calc R
C175 C 0.09450(16) 0.47890(17) 0.40649(13) 0.0522(5) Uani 1 1 d .
H175 H 0.1495 0.4291 0.4393 0.063 Uiso 1 1 calc R
Al2 Al -0.06970(4) 0.26967(5) 0.22403(4) 0.04434(16) Uani 1 1 d .
C16 C -0.10898(17) 0.23009(19) 0.32629(14) 0.0579(5) Uani 1 1 d .
H16A H -0.1215 0.2968 0.3546 0.070 Uiso 1 1 calc R
H16B H -0.1794 0.1888 0.3064 0.070 Uiso 1 1 calc R
C161 C -0.0192(2) 0.1628(2) 0.39301(15) 0.0723(7) Uani 1 1 d .
H16C H -0.0081 0.0955 0.3659 0.108 Uiso 1 1 calc R
H16D H -0.0426 0.1462 0.4422 0.108 Uiso 1 1 calc R
H16E H 0.0506 0.2036 0.4136 0.108 Uiso 1 1 calc R
C15 C -0.18532(16) 0.33704(18) 0.12010(15) 0.0587(5) Uani 1 1 d .
H15A H -0.1484 0.3924 0.0963 0.070 Uiso 1 1 calc R
H15B H -0.2139 0.2807 0.0750 0.070 Uiso 1 1 calc R
C151 C -0.28439(17) 0.3896(2) 0.13488(18) 0.0690(6) Uani 1 1 d .
H15C H -0.3205 0.3368 0.1606 0.103 Uiso 1 1 calc R
H15D H -0.3377 0.4146 0.0792 0.103 Uiso 1 1 calc R
H15E H -0.2587 0.4511 0.1744 0.103 Uiso 1 1 calc R

loop_
_atom_site_aniso_label
_atom_site_aniso_U_11
_atom_site_aniso_U_22
_atom_site_aniso_U_33
_atom_site_aniso_U_23
_atom_site_aniso_U_13
_atom_site_aniso_U_12
P1 0.0311(2) 0.0482(3) 0.0409(2) -0.00068(19) 0.01451(17) -0.00032(17)
C11 0.0396(8) 0.0499(10) 0.0414(9) -0.0044(8) 0.0189(7) -0.0020(7)
C111 0.0391(9) 0.0667(12) 0.0522(11) 0.0038(9) 0.0177(8) 0.0000(8)
C112 0.0512(11) 0.0720(14) 0.0539(12) 0.0088(10) 0.0180(9) 0.0029(10)
C113 0.0620(12) 0.0651(13) 0.0524(11) 0.0065(9) 0.0296(10) 0.0030(10)
C114 0.0469(11) 0.0940(17) 0.0664(14) 0.0137(12) 0.0315(10) 0.0014(11)
C115 0.0396(10) 0.0840(15) 0.0548(11) 0.0099(11) 0.0197(8) 0.0021(9)
C12 0.0323(7) 0.0514(10) 0.0393(8) -0.0007(7) 0.0146(6) 0.0001(7)
C121 0.0352(8) 0.0519(10) 0.0438(9) -0.0027(8) 0.0163(7) -0.0012(7)
C122 0.0375(9) 0.0514(10) 0.0509(10) -0.0045(8) 0.0172(8) -0.0057(7)
C123 0.0415(10) 0.0657(13) 0.0632(12) -0.0120(10) 0.0234(9) -0.0109(9)
C124 0.0495(11) 0.0704(14) 0.0585(12) -0.0152(10) 0.0226(9) -0.0118(10)
C125 0.0612(13) 0.0579(12) 0.0748(15) 0.0078(11) 0.0220(11) -0.0072(10)
C13 0.0349(8) 0.0551(11) 0.0575(11) 0.0027(9) 0.0137(8) 0.0021(8)
C131 0.0485(11) 0.0807(16) 0.0685(14) 0.0217(12) 0.0154(10) 0.0066(11)
C14 0.0357(8) 0.0497(10) 0.0410(9) -0.0007(7) 0.0150(7) -0.0021(7)
O2 0.0371(6) 0.0611(8) 0.0573(8) -0.0115(6) 0.0177(6) -0.0079(6)
N1 0.0348(7) 0.0487(8) 0.0395(7) -0.0041(6) 0.0132(6) 0.0002(6)
C17 0.0345(8) 0.0494(10) 0.0445(9) -0.0032(7) 0.0164(7) -0.0033(7)
C171 0.0415(9) 0.0554(11) 0.0472(10) -0.0010(8) 0.0121(8) -0.0004(8)
C172 0.0447(10) 0.0543(11) 0.0690(13) -0.0034(10) 0.0176(9) 0.0044(8)
C173 0.0488(11) 0.0597(12) 0.0676(13) -0.0183(10) 0.0230(10) -0.0037(9)
C174 0.0578(12) 0.0723(14) 0.0485(11) -0.0171(10) 0.0144(9) 0.0008(10)
C175 0.0489(10) 0.0597(11) 0.0443(10) -0.0056(9) 0.0118(8) 0.0053(9)
Al2 0.0318(3) 0.0542(3) 0.0477(3) -0.0072(2) 0.0149(2) -0.0007(2)
C16 0.0495(11) 0.0714(14) 0.0620(12) -0.0162(11) 0.0309(10) -0.0105(10)
C161 0.0696(15) 0.1007(19) 0.0545(13) -0.0004(13) 0.0318(11) -0.0107(13)
C15 0.0421(10) 0.0586(12) 0.0671(13) -0.0081(10) 0.0090(9) 0.0031(9)
C151 0.0419(11) 0.0713(14) 0.0923(17) 0.0098(13) 0.0219(11) 0.0032(10)

loop_
_atom_type_symbol
_atom_type_description
_atom_type_scat_dispersion_real
_atom_type_scat_dispersion_imag
_atom_type_scat_source
C C 0.0033 0.0016 'International Tables Vol C Tables 4.2.6.8 and 6.1.1.4'
H H 0.0000 0.0000 'International Tables Vol C Tables 4.2.6.8 and 6.1.1.4'
N N 0.0061 0.0033 'International Tables Vol C Tables 4.2.6.8 and 6.1.1.4'
O O 0.0106 0.0060 'International Tables Vol C Tables 4.2.6.8 and 6.1.1.4'
Al Al 0.0645 0.0514 'International Tables Vol C Tables 4.2.6.8 and 6.1.1.4'
P P 0.1023 0.0942 'International Tables Vol C Tables 4.2.6.8 and 6.1.1.4'

loop_
_geom_angle_atom_site_label_1
_geom_angle_atom_site_label_2
_geom_angle_atom_site_label_3
_geom_angle
C12 P1 C11 112.72(8)
C12 P1 C13 116.17(9)
C11 P1 C13 109.19(9)
C12 P1 C14 105.58(8)
C11 P1 C14 104.45(8)
C13 P1 C14 107.90(9)
C115 C11 C111 119.11(17)
C115 C11 P1 121.07(15)
C111 C11 P1 119.75(13)
C112 C111 C11 120.18(18)
C112 C111 H111 119.9
C11 C111 H111 119.9
C111 C112 C113 120.3(2)
C111 C112 H112 119.8
C113 C112 H112 119.8
C114 C113 C112 119.6(2)
C114 C113 H113 120.2
C112 C113 H113 120.2
C113 C114 C115 120.75(19)
C113 C114 H114 119.6
C115 C114 H114 119.6
C114 C115 C11 119.98(19)
C114 C115 H115 120.0
C11 C115 H115 120.0
C121 C12 P1 114.68(13)
C121 C12 Al2 137.99(13)
P1 C12 Al2 107.25(9)
C12 C121 C122 128.37(16)
C12 C121 H121 115.8
C122 C121 H121 115.8
C121 C122 C123 113.25(16)
C121 C122 C125 107.22(16)
C123 C122 C125 109.74(17)
C121 C122 C124 107.62(15)
C123 C122 C124 109.97(16)
C125 C122 C124 108.92(18)
C122 C123 H12A 109.5
C122 C123 H12B 109.5
H12A C123 H12B 109.5
C122 C123 H12C 109.5
H12A C123 H12C 109.5
H12B C123 H12C 109.5
C122 C124 H12D 109.5
C122 C124 H12E 109.5
H12D C124 H12E 109.5
C122 C124 H12F 109.5
H12D C124 H12F 109.5
H12E C124 H12F 109.5
C122 C125 H12G 109.5
C122 C125 H12H 109.5
H12G C125 H12H 109.5
C122 C125 H12I 109.5
H12G C125 H12I 109.5
H12H C125 H12I 109.5
C131 C13 P1 112.19(14)
C131 C13 H13A 109.2
P1 C13 H13A 109.2
C131 C13 H13B 109.2
P1 C13 H13B 109.2
H13A C13 H13B 107.9
C13 C131 H13C 109.5
C13 C131 H13D 109.5
H13C C131 H13D 109.5
C13 C131 H13E 109.5
H13C C131 H13E 109.5
H13D C131 H13E 109.5
O2 C14 N1 130.81(17)
O2 C14 P1 118.58(13)
N1 C14 P1 110.52(12)
C14 N1 C17 118.56(14)
C14 N1 Al2 122.32(12)
C17 N1 Al2 118.42(11)
C175 C17 C171 119.36(18)
C175 C17 N1 122.29(17)
C171 C17 N1 118.23(16)
C17 C171 C172 120.39(18)
C17 C171 H171 119.8
C172 C171 H171 119.8
C173 C172 C171 120.2(2)
C173 C172 H172 119.9
C171 C172 H172 119.9
C172 C173 C174 119.3(2)
C172 C173 H173 120.4
C174 C173 H173 120.4
C173 C174 C175 120.96(19)
C173 C174 H174 119.5
C175 C174 H174 119.5
C17 C175 C174 119.74(19)
C17 C175 H175 120.1
C174 C175 H175 120.1
N1 Al2 C16 102.47(8)
N1 Al2 C15 110.68(8)
C16 Al2 C15 119.43(10)
N1 Al2 C12 91.80(7)
C16 Al2 C12 115.56(9)
C15 Al2 C12 112.50(9)
C161 C16 Al2 112.96(14)
C161 C16 H16A 109.0
Al2 C16 H16A 109.0
C161 C16 H16B 109.0
Al2 C16 H16B 109.0
H16A C16 H16B 107.8
C16 C161 H16C 109.5
C16 C161 H16D 109.5
H16C C161 H16D 109.5
C16 C161 H16E 109.5
H16C C161 H16E 109.5
H16D C161 H16E 109.5
C151 C15 Al2 116.80(18)
C151 C15 H15A 108.1
Al2 C15 H15A 108.1
C151 C15 H15B 108.1
Al2 C15 H15B 108.1
H15A C15 H15B 107.3
C15 C151 H15C 109.5
C15 C151 H15D 109.5
H15C C151 H15D 109.5
C15 C151 H15E 109.5
H15C C151 H15E 109.5
H15D C151 H15E 109.5

loop_
_geom_bond_atom_site_label_1
_geom_bond_atom_site_label_2
_geom_bond_distance
P1 C12 1.7727(17)
P1 C11 1.8012(18)
P1 C13 1.8040(19)
P1 C14 1.8532(19)
C11 C115 1.384(3)
C11 C111 1.392(3)
C111 C112 1.375(3)
C111 H111 0.9500
C112 C113 1.380(3)
C112 H112 0.9500
C113 C114 1.368(3)
C113 H113 0.9500
C114 C115 1.381(3)
C114 H114 0.9500
C115 H115 0.9500
C12 C121 1.350(3)
C12 Al2 2.0275(18)
C121 C122 1.509(2)
C121 H121 0.9500
C122 C123 1.524(3)
C122 C125 1.531(3)
C122 C124 1.533(3)
C123 H12A 0.9800
C123 H12B 0.9800
C123 H12C 0.9800
C124 H12D 0.9800
C124 H12E 0.9800
C124 H12F 0.9800
C125 H12G 0.9800
C125 H12H 0.9800
C125 H12I 0.9800
C13 C131 1.514(3)
C13 H13A 0.9900
C13 H13B 0.9900
C131 H13C 0.9800
C131 H13D 0.9800
C131 H13E 0.9800
C14 O2 1.233(2)
C14 N1 1.336(2)
N1 C17 1.435(2)
N1 Al2 1.9645(15)
C17 C175 1.381(3)
C17 C171 1.384(3)
C171 C172 1.392(3)
C171 H171 0.9500
C172 C173 1.373(3)
C172 H172 0.9500
C173 C174 1.380(3)
C173 H173 0.9500
C174 C175 1.388(3)
C174 H174 0.9500
C175 H175 0.9500
Al2 C16 1.981(2)
Al2 C15 2.007(2)
C16 C161 1.528(3)
C16 H16A 0.9900
C16 H16B 0.9900
C161 H16C 0.9800
C161 H16D 0.9800
C161 H16E 0.9800
C15 C151 1.524(3)
C15 H15A 0.9900
C15 H15B 0.9900
C151 H15C 0.9800
C151 H15D 0.9800
C151 H15E 0.9800

loop_
_geom_torsion_atom_site_label_1
_geom_torsion_atom_site_label_2
_geom_torsion_atom_site_label_3
_geom_torsion_atom_site_label_4
_geom_torsion
C12 P1 C11 C115 -154.82(17)
C13 P1 C11 C115 -24.1(2)
C14 P1 C11 C115 91.07(18)
C12 P1 C11 C111 28.38(19)
C13 P1 C11 C111 159.07(16)
C14 P1 C11 C111 -85.74(17)
C115 C11 C111 C112 0.4(3)
P1 C11 C111 C112 177.28(17)
C11 C111 C112 C113 -0.2(3)
C111 C112 C113 C114 -0.1(4)
C112 C113 C114 C115 0.2(4)
C113 C114 C115 C11 0.0(4)
C111 C11 C115 C114 -0.3(3)
P1 C11 C115 C114 -177.10(19)
C11 P1 C12 C121 82.52(16)
C13 P1 C12 C121 -44.56(17)
C14 P1 C12 C121 -164.06(14)
C11 P1 C12 Al2 -100.20(10)
C13 P1 C12 Al2 132.73(10)
C14 P1 C12 Al2 13.22(10)
P1 C12 C121 C122 178.47(15)
Al2 C12 C121 C122 2.3(3)
C12 C121 C122 C123 -1.5(3)
C12 C121 C122 C125 -122.7(2)
C12 C121 C122 C124 120.3(2)
C12 P1 C13 C131 -52.50(19)
C11 P1 C13 C131 178.69(16)
C14 P1 C13 C131 65.74(18)
C12 P1 C14 O2 166.08(15)
C11 P1 C14 O2 -74.85(16)
C13 P1 C14 O2 41.25(17)
C12 P1 C14 N1 -16.90(15)
C11 P1 C14 N1 102.17(13)
C13 P1 C14 N1 -141.73(13)
O2 C14 N1 C17 0.3(3)
P1 C14 N1 C17 -176.28(12)
O2 C14 N1 Al2 -169.94(16)
P1 C14 N1 Al2 13.51(18)
C14 N1 C17 C175 -55.7(2)
Al2 N1 C17 C175 114.90(17)
C14 N1 C17 C171 128.15(18)
Al2 N1 C17 C171 -61.3(2)
C175 C17 C171 C172 -2.0(3)
N1 C17 C171 C172 174.24(17)
C17 C171 C172 C173 0.8(3)
C171 C172 C173 C174 1.0(3)
C172 C173 C174 C175 -1.5(3)
C171 C17 C175 C174 1.5(3)
N1 C17 C175 C174 -174.61(18)
C173 C174 C175 C17 0.3(3)
C14 N1 Al2 C16 112.13(15)
C17 N1 Al2 C16 -58.09(15)
C14 N1 Al2 C15 -119.46(15)
C17 N1 Al2 C15 70.32(15)
C14 N1 Al2 C12 -4.56(15)
C17 N1 Al2 C12 -174.78(13)
C121 C12 Al2 N1 169.6(2)
P1 C12 Al2 N1 -6.76(9)
C121 C12 Al2 C16 64.8(2)
P1 C12 Al2 C16 -111.50(10)
C121 C12 Al2 C15 -77.2(2)
P1 C12 Al2 C15 106.53(10)
N1 Al2 C16 C161 -67.13(17)
C15 Al2 C16 C161 170.19(16)
C12 Al2 C16 C161 31.00(19)
N1 Al2 C15 C151 -98.24(18)
C16 Al2 C15 C151 20.3(2)
C12 Al2 C15 C151 160.65(16)
